data_2200959
loop_
_publ_author_name
'Shieh, Huey-Sheng'
'Nordman, Christer E.'

_publ_section_title
;
 Cholesterol hemimethanol solvate
;
_journal_issue 1
_journal_name_full 'Acta Crystallographica Section E'
_journal_page_first o79
_journal_page_last o80
_journal_paper_doi 10.1107/S1600536801020487
_journal_volume 58
_journal_year 2002
_chemical_formula_iupac 'C27 H46 O1, 0.5C H4 O'
_chemical_formula_moiety 'C27 H46 O1, 0.5C H4 O'
_chemical_formula_sum 'C27.5 H48 O1.5'
_chemical_formula_weight 402.66
_chemical_name_common 'Cholesterol hemimethanolate'
_chemical_name_systematic
;
 ?
;
_space_group_IT_number 1
_symmetry_cell_setting triclinic
_symmetry_space_group_name_Hall 'P 1'
_symmetry_space_group_name_H-M 'P 1'
_atom_sites_solution_hydrogens geom
_atom_sites_solution_primary direct
_atom_sites_solution_secondary difmap
_audit_creation_method SHELXL-97
_cell_angle_alpha 90.224(14)
_cell_angle_beta 93.705(10)
_cell_angle_gamma 91.576(14)
_cell_formula_units_Z 4
_cell_length_a 12.2735(17)
_cell_length_b 34.237(7)
_cell_length_c 6.2739(8)
_cell_measurement_reflns_used 15
_cell_measurement_temperature 293(2)
_cell_measurement_theta_max 31
_cell_measurement_theta_min 24
_cell_volume 2629.8(7)
_computing_cell_refinement 'Syntex P\=1 Software'
_computing_data_collection 'Syntex P\=1 Software (Sparks, 1970)'
_computing_data_reduction
;
SYNOUT (Sparks, 1970)
;
_computing_molecular_graphics 'SHELXTL (Sheldrick, 1994)'
_computing_publication_material SHELXL97
_computing_structure_refinement 'SHELXL97 (Sheldrick, 1997)'
_computing_structure_solution 'Patterson search (Schilling, 1970) and MULTAN (Germain et al., 1971)'
_diffrn_ambient_temperature 293(2)
_diffrn_measured_fraction_theta_full .940
_diffrn_measured_fraction_theta_max .940
_diffrn_measurement_device_type 'Syntex P\=1'
_diffrn_measurement_method \w--2\q
_diffrn_radiation_monochromator graphite
_diffrn_radiation_source 'fine-focus sealed tube'
_diffrn_radiation_type CuK\a
_diffrn_radiation_wavelength 1.54180
_diffrn_reflns_av_R_equivalents .0000
_diffrn_reflns_av_sigmaI/netI .0272
_diffrn_reflns_limit_h_max 13
_diffrn_reflns_limit_h_min 0
_diffrn_reflns_limit_k_max 37
_diffrn_reflns_limit_k_min -37
_diffrn_reflns_limit_l_max 6
_diffrn_reflns_limit_l_min -6
_diffrn_reflns_number 7176
_diffrn_reflns_theta_full 57.40
_diffrn_reflns_theta_max 57.40
_diffrn_reflns_theta_min 2.58
_diffrn_standards_decay_% 6
_diffrn_standards_interval_count 50
_diffrn_standards_number 3
_exptl_absorpt_coefficient_mu .450
_exptl_absorpt_correction_type none
_exptl_crystal_colour colourless
_exptl_crystal_density_diffrn 1.017
_exptl_crystal_density_method 'not measured'
_exptl_crystal_description plate
_exptl_crystal_F_000 900
_exptl_crystal_size_max .50
_exptl_crystal_size_mid .30
_exptl_crystal_size_min .10
_refine_diff_density_max .167
_refine_diff_density_min -.148
_refine_ls_extinction_method none
_refine_ls_goodness_of_fit_ref 2.085
_refine_ls_hydrogen_treatment mixed
_refine_ls_matrix_type full
_refine_ls_number_parameters 1097
_refine_ls_number_reflns 6750
_refine_ls_number_restraints 393
_refine_ls_restrained_S_all 2.199
_refine_ls_R_factor_all .0671
_refine_ls_R_factor_gt .0535
_refine_ls_shift/su_max .001
_refine_ls_shift/su_mean .000
_refine_ls_structure_factor_coef Fsqd
_refine_ls_weighting_details 'calc w = 1/[\s^2^(Fo^2^)+(0.0171P)^2^] where P = (Fo^2^+2Fc^2^)/3'
_refine_ls_weighting_scheme calc
_refine_ls_wR_factor_gt .0991
_refine_ls_wR_factor_ref .1019
_reflns_number_gt 5452
_reflns_number_total 7176
_reflns_threshold_expression I>2\s(I)
_cod_data_source_file om6071.cif
_cod_data_source_block I
_cod_depositor_comments
;
The following automatic conversions were performed:
'_symmetry_cell_setting' value 'Triclinic' changed to 'triclinic'
according to '/home/saulius/struct/CIF-dictionaries/cif_core.dic'
dictionary named 'cif_core.dic' version 2.4.1 from 2010-06-29.

Automatic conversion script
Id: cif_fix_enum 1527 2010-12-29 10:47:43Z saulius 

The following automatic conversions were performed:

'_symmetry_cell_setting' value 'Triclinic' changed to 'triclinic'
according to /home/saulius/struct/CIF-dictionaries/cif_core.dic
dictionary named 'cif_core.dic' version 2.4.1 from 2010-06-29.

Automatic conversion script
Id: cif_fix_values 1715 2011-07-08 13:25:40Z adriana 
;
_cod_original_formula_sum 'C27.50 H48 O1.50'
_cod_database_code 2200959
_cod_database_fobs_code 2200959

loop_
_symmetry_equiv_pos_as_xyz
'x, y, z'

loop_
_atom_site_label
_atom_site_fract_x
_atom_site_fract_y
_atom_site_fract_z
_atom_site_U_iso_or_equiv
_atom_site_adp_type
_atom_site_calc_flag
_atom_site_refinement_flags
_atom_site_occupancy
_atom_site_disorder_assembly
_atom_site_disorder_group
_atom_site_type_symbol
O03_1 .1829(4) .52123(12) .4856(9) .1178(16) Uani d U 1 . . O
H03_1 .129(6) .5158(7) .579(11) .141 Uiso calc R 1 . . H
C01_1 .3514(4) .61027(16) .3822(10) .0894(18) Uani d U 1 . . C
H01A_1 .4109 .6137 .2888 .107 Uiso calc R 1 . . H
H01B_1 .3805 .6159 .5268 .107 Uiso calc R 1 . . H
C02_1 .3119(5) .56788(17) .3705(11) .099(2) Uani d U 1 . . C
H02A_1 .2893 .5610 .2239 .119 Uiso calc R 1 . . H
H02B_1 .3711 .5511 .4180 .119 Uiso calc R 1 . . H
C03_1 .2181(5) .56163(17) .5081(11) .0872(17) Uani d U 1 . . C
H03C_1 .2430 .5668 .6573 .105 Uiso calc R 1 . . H
C04_1 .1275(4) .58819(15) .4450(9) .0799(16) Uani d U 1 . . C
H04A_1 .0699 .5848 .5427 .096 Uiso calc R 1 . . H
H04B_1 .0975 .5811 .3028 .096 Uiso calc R 1 . . H
C05_1 .1651(4) .63044(15) .4469(8) .0609(13) Uani d U 1 . . C
C06_1 .1153(4) .65668(16) .5534(8) .0697(14) Uani d U 1 . . C
H06_1 .0571 .6481 .6305 .084 Uiso calc R 1 . . H
C07_1 .1447(4) .69951(15) .5613(8) .0734(15) Uani d U 1 . . C
H07A_1 .1783 .7060 .7015 .088 Uiso calc R 1 . . H
H07B_1 .0784 .7142 .5414 .088 Uiso calc R 1 . . H
C08_1 .2221(4) .71187(14) .3934(8) .0597(13) Uani d U 1 . . C
H08_1 .1803 .7132 .2552 .072 Uiso calc R 1 . . H
C09_1 .3101(4) .68176(14) .3764(7) .0608(13) Uani d U 1 . . C
H09_1 .3461 .6800 .5199 .073 Uiso calc R 1 . . H
C10_1 .2652(4) .63989(15) .3210(8) .0664(14) Uani d U 1 . . C
C11_1 .3990(4) .69637(16) .2324(10) .0912(19) Uani d U 1 . . C
H11A_1 .4591 .6785 .2435 .109 Uiso calc R 1 . . H
H11B_1 .3693 .6959 .0853 .109 Uiso calc R 1 . . H
C12_1 .4428(4) .73738(16) .2871(10) .0878(18) Uani d U 1 . . C
H12A_1 .4813 .7372 .4271 .105 Uiso calc R 1 . . H
H12B_1 .4948 .7452 .1843 .105 Uiso calc R 1 . . H
C13_1 .3536(4) .76712(16) .2873(8) .0671(14) Uani d U 1 . . C
C14_1 .2728(4) .75164(14) .4444(8) .0629(13) Uani d U 1 . . C
H14_1 .3157 .7486 .5803 .075 Uiso calc R 1 . . H
C15_1 .1983(4) .78577(15) .4785(10) .0891(18) Uani d U 1 . . C
H15A_1 .1677 .7842 .6171 .107 Uiso calc R 1 . . H
H15B_1 .1391 .7862 .3684 .107 Uiso calc R 1 . . H
C16_1 .2756(5) .82251(16) .4648(10) .0924(19) Uani d U 1 . . C
H16A_1 .2438 .8413 .3655 .111 Uiso calc R 1 . . H
H16B_1 .2881 .8349 .6038 .111 Uiso calc R 1 . . H
C17_1 .3840(4) .80754(16) .3855(9) .0782(16) Uani d U 1 . . C
H17_1 .4323 .8030 .5131 .094 Uiso calc R 1 . . H
C18_1 .2983(5) .77241(17) .0610(9) .0982(19) Uani d U 1 . . C
H18A_1 .2422 .7913 .0662 .147 Uiso calc R 1 . . H
H18B_1 .2665 .7479 .0104 .147 Uiso calc R 1 . . H
H18C_1 .3518 .7813 -.0342 .147 Uiso calc R 1 . . H
C19_1 .2285(5) .63642(17) .0774(8) .0977(19) Uani d U 1 . . C
H19A_1 .1740 .6553 .0419 .147 Uiso calc R 1 . . H
H19B_1 .1986 .6106 .0470 .147 Uiso calc R 1 . . H
H19C_1 .2904 .6412 -.0058 .147 Uiso calc R 1 . . H
C20_1 .4405(5) .83934(18) .2564(12) .108(2) Uani d DU 1 . . C
H20_1 .3909 .8475 .1370 .130 Uiso calc R 1 . . H
C21_1 .5468(6) .8253(2) .1714(14) .144(3) Uani d U 1 . . C
H21A_1 .5798 .8459 .0920 .216 Uiso calc R 1 . . H
H21B_1 .5313 .8030 .0798 .216 Uiso calc R 1 . . H
H21C_1 .5961 .8181 .2889 .216 Uiso calc R 1 . . H
C22_1 .4691(8) .8750(2) .4087(19) .196(5) Uani d DU 1 . . C
H22A_1 .4014 .8835 .4630 .236 Uiso calc R 1 . . H
H22B_1 .5138 .8655 .5299 .236 Uiso calc R 1 . . H
C23_1 .5192(11) .9057(3) .336(3) .299(9) Uani d DU 1 . . C
H23A_1 .4814 .9118 .1999 .359 Uiso calc R 1 . . H
H23B_1 .5916 .8976 .3041 .359 Uiso calc R 1 . . H
C24_1 .5349(13) .9445(4) .460(3) .315(10) Uani d DU 1 . . C
H24A_1 .5675 .9635 .3681 .378 Uiso calc R 1 . . H
H24B_1 .4632 .9536 .4894 .378 Uiso calc R 1 . . H
C25_1 .5981(19) .9442(7) .653(3) .47(2) Uani d DU 1 . . C
H25_1 .5854 .9217 .7458 .569 Uiso calc R 1 . . H
C26_1 .7053(18) .9439(6) .537(5) .463(19) Uani d DU 1 . . C
H26A_1 .7665 .9439 .6400 .695 Uiso calc R 1 . . H
H26B_1 .7100 .9668 .4493 .695 Uiso calc R 1 . . H
H26C_1 .7059 .9210 .4485 .695 Uiso calc R 1 . . H
C27_1 .5904(17) .9862(5) .763(4) .52(2) Uani d DU 1 . . C
H27A_1 .6336 .9868 .8961 .785 Uiso calc R 1 . . H
H27B_1 .5157 .9910 .7885 .785 Uiso calc R 1 . . H
H27C_1 .6173 1.0059 .6700 .785 Uiso calc R 1 . . H
O03_2 .3038(4) .46414(13) .3475(9) .1279(19) Uani d U 1 . . O
H03_2 .257(5) .4827(17) .374(11) .154 Uiso calc R 1 . . H
C01_2 .1222(4) .37655(16) .4297(10) .0825(17) Uani d U 1 . . C
H01A_2 .0500 .3691 .3685 .099 Uiso calc R 1 . . H
H01B_2 .1174 .3792 .5827 .099 Uiso calc R 1 . . H
C02_2 .1543(5) .41596(17) .3411(11) .0964(19) Uani d U 1 . . C
H02A_2 .1015 .4351 .3768 .116 Uiso calc R 1 . . H
H02B_2 .1543 .4143 .1867 .116 Uiso calc R 1 . . H
C03_2 .2684(5) .42884(18) .4346(11) .0920(19) Uani d U 1 . . C
H03C_2 .2658 .4321 .5894 .110 Uiso calc R 1 . . H
C04_2 .3487(4) .39775(17) .3917(10) .0894(18) Uani d U 1 . . C
H04A_2 .3578 .3966 .2394 .107 Uiso calc R 1 . . H
H04B_2 .4189 .4050 .4625 .107 Uiso calc R 1 . . H
C05_2 .3143(4) .35807(17) .4664(9) .0708(15) Uani d U 1 . . C
C06_2 .3803(4) .33699(19) .5927(9) .0819(17) Uani d U 1 . . C
H06_2 .4471 .3485 .6403 .098 Uiso calc R 1 . . H
C07_2 .3561(4) .29626(19) .6648(8) .0817(17) Uani d U 1 . . C
H07A_2 .3431 .2968 .8157 .098 Uiso calc R 1 . . H
H07B_2 .4195 .2805 .6474 .098 Uiso calc R 1 . . H
C08_2 .2574(4) .27713(15) .5421(8) .0639(14) Uani d U 1 . . C
H08_2 .2786 .2697 .3999 .077 Uiso calc R 1 . . H
C09_2 .1665(4) .30656(16) .5165(8) .0638(14) Uani d U 1 . . C
H09_2 .1537 .3157 .6608 .077 Uiso calc R 1 . . H
C10_2 .1998(4) .34363(16) .3881(8) .0662(14) Uani d U 1 . . C
C11_2 .0579(4) .28734(16) .4266(9) .0804(16) Uani d U 1 . . C
H11A_2 .0001 .3058 .4379 .096 Uiso calc R 1 . . H
H11B_2 .0635 .2817 .2762 .096 Uiso calc R 1 . . H
C12_2 .0261(4) .24938(16) .5407(9) .0796(17) Uani d U 1 . . C
H12A_2 .0094 .2555 .6859 .096 Uiso calc R 1 . . H
H12B_2 -.0392 .2378 .4679 .096 Uiso calc R 1 . . H
C13_2 .1171(4) .21994(16) .5452(8) .0664(14) Uani d U 1 . . C
C14_2 .2181(4) .24098(16) .6537(8) .0671(14) Uani d U 1 . . C
H14_2 .1957 .2500 .7923 .081 Uiso calc R 1 . . H
C15_2 .2983(5) .20820(19) .7040(10) .102(2) Uani d U 1 . . C
H15A_2 .3480 .2151 .8256 .122 Uiso calc R 1 . . H
H15B_2 .3405 .2029 .5822 .122 Uiso calc R 1 . . H
C16_2 .2253(5) .1728(2) .7546(11) .105(2) Uani d U 1 . . C
H16A_2 .2346 .1664 .9050 .126 Uiso calc R 1 . . H
H16B_2 .2437 .1502 .6714 .126 Uiso calc R 1 . . H
C17_2 .1052(4) .18472(17) .6948(9) .0786(16) Uani d U 1 . . C
H17_2 .0767 .1948 .8259 .094 Uiso calc R 1 . . H
C18_2 .1385(5) .20632(18) .3183(8) .0991(19) Uani d U 1 . . C
H18A_2 .1960 .1878 .3253 .149 Uiso calc R 1 . . H
H18B_2 .1596 .2284 .2351 .149 Uiso calc R 1 . . H
H18C_2 .0731 .1942 .2527 .149 Uiso calc R 1 . . H
C19_2 .2000(5) .33482(17) .1478(8) .0918(18) Uani d U 1 . . C
H19A_2 .1287 .3256 .0955 .138 Uiso calc R 1 . . H
H19B_2 .2523 .3151 .1242 .138 Uiso calc R 1 . . H
H19C_2 .2194 .3582 .0734 .138 Uiso calc R 1 . . H
C20_2 .0321(5) .1498(2) .6243(12) .105(2) Uani d DU 1 . . C
H20_2 .0663 .1357 .5112 .126 Uiso calc R 1 . . H
C21_2 -.0835(5) .1601(2) .5440(12) .127(3) Uani d U 1 . . C
H21A_2 -.1243 .1367 .5031 .191 Uiso calc R 1 . . H
H21B_2 -.0803 .1770 .4228 .191 Uiso calc R 1 . . H
H21C_2 -.1186 .1732 .6555 .191 Uiso calc R 1 . . H
C22_2 .0259(8) .1221(3) .8275(19) .187(5) Uani d DU 1 . . C
H22A_2 .0998 .1175 .8846 .224 Uiso calc R 1 . . H
H22B_2 -.0109 .1358 .9364 .224 Uiso calc R 1 . . H
C23_2 -.0273(10) .0863(3) .789(2) .285(8) Uani d DU 1 B . C
H23A_2 -.0040 .0760 .6558 .342 Uiso calc R 1 . . H
H23B_2 -.1049 .0908 .7689 .342 Uiso calc R 1 . . H
C24_2 -.0110(12) .0547(5) .959(3) .337(13) Uani d DU 1 . . C
H24A_2 -.0232 .0296 .8878 .404 Uiso calc R 1 A 1 H
H24B_2 .0652 .0561 1.0108 .404 Uiso calc R 1 A 1 H
C25_2 -.0714(18) .0540(7) 1.135(4) .273(18) Uani d PDU .60(3) B 1 C
H25A_2 -.0470 .0749 1.2354 .328 Uiso calc PR .60(3) B 1 H
C25'_2 -.0973(18) .0309(8) 1.021(4) .29(3) Uani d PDU .40(3) B 2 C
H25D_2 -.1199 .0110 .9134 .348 Uiso calc PR .40(3) B 2 H
C26_2 -.0445(12) .0125(4) 1.232(2) .285(7) Uani d DU 1 . . C
H26A_2 -.0825 .0088 1.3595 .428 Uiso calc R 1 B 1 H
H26B_2 .0327 .0111 1.2653 .428 Uiso calc R 1 B 1 H
H26C_2 -.0675 -.0074 1.1296 .428 Uiso calc R 1 B 1 H
C27_2 -.1933(12) .0538(6) 1.092(4) .423(16) Uani d DU 1 . . C
H27A_2 -.2276 .0531 1.2257 .635 Uiso calc R 1 B 1 H
H27B_2 -.2163 .0311 1.0090 .635 Uiso calc R 1 B 1 H
H27C_2 -.2138 .0769 1.0156 .635 Uiso calc R 1 B 1 H
O03_3 .6596(4) .52112(12) .3104(8) .1163(18) Uani d U 1 . . O
H03_3 .619(6) .5126(9) .231(12) .140 Uiso calc R 1 . . H
C01_3 .7837(5) .62178(16) .3648(8) .0854(17) Uani d U 1 . . C
H01A_3 .8531 .6306 .4340 .102 Uiso calc R 1 . . H
H01B_3 .7264 .6342 .4374 .102 Uiso calc R 1 . . H
C02_3 .7716(5) .57771(16) .3920(9) .0871(17) Uani d U 1 . . C
H02A_3 .8320 .5650 .3306 .104 Uiso calc R 1 . . H
H02B_3 .7736 .5715 .5429 .104 Uiso calc R 1 . . H
C03_3 .6654(5) .56260(17) .2840(10) .0874(17) Uani d U 1 . . C
H03C_3 .6048 .5742 .3537 .105 Uiso calc R 1 . . H
C04_3 .6581(5) .57375(16) .0492(9) .0856(17) Uani d U 1 . . C
H04A_3 .7122 .5596 -.0239 .103 Uiso calc R 1 . . H
H04B_3 .5866 .5659 -.0139 .103 Uiso calc R 1 . . H
C05_3 .6763(4) .61705(16) .0158(8) .0687(14) Uani d U 1 . . C
C06_3 .6088(4) .63771(17) -.1082(9) .0777(16) Uani d U 1 . . C
H06_3 .5467 .6246 -.1677 .093 Uiso calc R 1 . . H
C07_3 .6216(4) .67984(16) -.1627(8) .0720(14) Uani d U 1 . . C
H07A_3 .5672 .6945 -.0932 .086 Uiso calc R 1 . . H
H07B_3 .6082 .6829 -.3158 .086 Uiso calc R 1 . . H
C08_3 .7356(4) .69684(15) -.0946(7) .0580(13) Uani d U 1 . . C
H08_3 .7868 .6885 -.1983 .070 Uiso calc R 1 . . H
C09_3 .7727(4) .68042(14) .1274(7) .0611(13) Uani d U 1 . . C
H09_3 .7150 .6868 .2215 .073 Uiso calc R 1 . . H
C10_3 .7785(4) .63547(15) .1296(8) .0629(13) Uani d U 1 . . C
C11_3 .8760(4) .70160(15) .2228(8) .0755(15) Uani d U 1 . . C
H11A_3 .8866 .6943 .3717 .091 Uiso calc R 1 . . H
H11B_3 .9379 .6923 .1503 .091 Uiso calc R 1 . . H
C12_3 .8767(4) .74588(15) .2101(8) .0740(15) Uani d U 1 . . C
H12A_3 .8246 .7559 .3052 .089 Uiso calc R 1 . . H
H12B_3 .9486 .7562 .2579 .089 Uiso calc R 1 . . H
C13_3 .8480(4) .75985(14) -.0142(7) .0590(13) Uani d U 1 . . C
C14_3 .7374(4) .74023(14) -.0872(7) .0588(13) Uani d U 1 . . C
H14_3 .6876 .7471 .0221 .071 Uiso calc R 1 . . H
C15_3 .6991(4) .76305(16) -.2862(9) .0813(16) Uani d U 1 . . C
H15A_3 .6201 .7644 -.2978 .098 Uiso calc R 1 . . H
H15B_3 .7228 .7508 -.4143 .098 Uiso calc R 1 . . H
C16_3 .7527(5) .80443(17) -.2543(9) .0962(19) Uani d U 1 . . C
H16A_3 .7991 .8106 -.3696 .115 Uiso calc R 1 . . H
H16B_3 .6972 .8240 -.2506 .115 Uiso calc R 1 . . H
C17_3 .8210(4) .80332(15) -.0382(8) .0736(15) Uani d U 1 D . C
H17_3 .7698 .8086 .0713 .088 Uiso calc R 1 . . H
C18_3 .9390(4) .74950(17) -.1623(8) .0801(16) Uani d U 1 . . C
H18A_3 .9199 .7585 -.3043 .120 Uiso calc R 1 . . H
H18B_3 .9470 .7217 -.1647 .120 Uiso calc R 1 . . H
H18C_3 1.0067 .7619 -.1100 .120 Uiso calc R 1 . . H
C19_3 .8791(4) .62103(17) .0208(9) .0890(17) Uani d U 1 . . C
H19A_3 .9442 .6324 .0911 .133 Uiso calc R 1 . . H
H19B_3 .8744 .6286 -.1266 .133 Uiso calc R 1 . . H
H19C_3 .8812 .5931 .0301 .133 Uiso calc R 1 . . H
C20_3 .9118(6) .83462(18) -.0071(14) .107(2) Uani d DU 1 . . C
H20_3 .9687 .8246 -.0936 .128 Uiso calc R 1 C 1 H
C21_3 .9655(12) .8377(4) .197(2) .160(7) Uani d PDU .636(10) D 1 C
H21A_3 1.0206 .8581 .1974 .239 Uiso calc PR .636(10) D 1 H
H21B_3 .9989 .8134 .2332 .239 Uiso calc PR .636(10) D 1 H
H21C_3 .9136 .8436 .2996 .239 Uiso calc PR .636(10) D 1 H
C22_3 .8848(11) .8737(3) -.1154(19) .125(5) Uani d PDU .636(10) D 1 C
H22A_3 .8656 .8685 -.2654 .150 Uiso calc PR .636(10) D 1 H
H22B_3 .8206 .8837 -.0539 .150 Uiso calc PR .636(10) D 1 H
C23_3 .9724(14) .9053(4) -.100(2) .183(9) Uani d PDU .636(10) D 1 C
H23A_3 1.0109 .9036 .0391 .220 Uiso calc PR .636(10) D 1 H
H23B_3 .9369 .9303 -.1064 .220 Uiso calc PR .636(10) D 1 H
C21'_3 .862(2) .8664(6) .160(3) .158(12) Uani d PDU .364(10) D 2 C
H21D_3 .8287 .8526 .2721 .237 Uiso calc PR .364(10) D 2 H
H21E_3 .8088 .8819 .0834 .237 Uiso calc PR .364(10) D 2 H
H21F_3 .9205 .8831 .2196 .237 Uiso calc PR .364(10) D 2 H
C22'_3 .9590(13) .8520(5) -.168(2) .096(6) Uani d PDU .364(10) D 2 C
H22D_3 .9067 .8691 -.2396 .116 Uiso calc PR .364(10) D 2 H
H22E_3 .9764 .8322 -.2703 .116 Uiso calc PR .364(10) D 2 H
C23'_3 1.0664(14) .8767(5) -.102(3) .125(8) Uani d PDU .364(10) D 2 C
H23D_3 1.0641 .8884 .0386 .150 Uiso calc PR .364(10) D 2 H
H23E_3 1.1314 .8614 -.1079 .150 Uiso calc PR .364(10) D 2 H
C24_3 1.0583(10) .9055(3) -.2704(18) .211(5) Uani d DU 1 . . C
H24A_3 1.0939 .8806 -.2619 .253 Uiso calc R 1 D 1 H
H24B_3 1.0189 .9064 -.4093 .253 Uiso calc R 1 D 1 H
C25_3 1.1445(15) .9360(5) -.267(3) .310(10) Uani d DU 1 D . C
H25_3 1.1016 .9587 -.2323 .371 Uiso calc R 1 . . H
C26_3 1.2205(16) .9370(7) -.092(3) .408(16) Uani d DU 1 . . C
H26A_3 1.1860 .9279 .0328 .612 Uiso calc R 1 D . H
H26B_3 1.2480 .9633 -.0680 .612 Uiso calc R 1 . . H
H26C_3 1.2798 .9203 -.1191 .612 Uiso calc R 1 . . H
C27_3 1.1783(16) .9480(6) -.473(3) .451(17) Uani d DU 1 . . C
H27A_3 1.1177 .9452 -.5774 .677 Uiso calc R 1 D . H
H27B_3 1.2366 .9319 -.5138 .677 Uiso calc R 1 . . H
H27C_3 1.2032 .9748 -.4663 .677 Uiso calc R 1 . . H
O03_4 .8078(4) .48701(12) .5852(8) .1149(16) Uani d U 1 . . O
H03_4 .764(5) .4988(12) .472(11) .138 Uiso calc R 1 . . H
C01_4 .7955(4) .37707(15) .5893(8) .0733(15) Uani d U 1 . . C
H01A_4 .8465 .3585 .5394 .088 Uiso calc R 1 . . H
H01B_4 .7263 .3725 .5083 .088 Uiso calc R 1 . . H
C02_4 .8374(5) .41792(16) .5407(9) .0850(17) Uani d U 1 . . C
H02A_4 .9109 .4217 .6056 .102 Uiso calc R 1 . . H
H02B_4 .8407 .4208 .3875 .102 Uiso calc R 1 . . H
C03_4 .7653(5) .44855(17) .6233(11) .0925(19) Uani d U 1 . . C
H03C_4 .6927 .4456 .5498 .111 Uiso calc R 1 . . H
C04_4 .7549(5) .44307(16) .8608(10) .0904(18) Uani d U 1 . . C
H04A_4 .7038 .4617 .9101 .108 Uiso calc R 1 . . H
H04B_4 .8253 .4485 .9359 .108 Uiso calc R 1 . . H
C05_4 .7158(5) .40182(16) .9153(8) .0703(14) Uani d U 1 . . C
C06_4 .6313(5) .39738(18) 1.0307(9) .0825(16) Uani d U 1 . . C
H06_4 .5964 .4196 1.0735 .099 Uiso calc R 1 . . H
C07_4 .5873(4) .35791(16) 1.0982(8) .0723(15) Uani d U 1 . . C
H07A_4 .5181 .3524 1.0191 .087 Uiso calc R 1 . . H
H07B_4 .5737 .3591 1.2486 .087 Uiso calc R 1 . . H
C08_4 .6635(4) .32475(15) 1.0624(7) .0583(13) Uani d U 1 . . C
H08_4 .7221 .3256 1.1763 .070 Uiso calc R 1 . . H
C09_4 .7153(4) .32984(14) .8455(7) .0566(12) Uani d U 1 . . C
H09_4 .6540 .3307 .7377 .068 Uiso calc R 1 . . H
C10_4 .7791(4) .36890(15) .8268(7) .0601(13) Uani d U 1 . . C
C11_4 .7794(4) .29374(14) .7905(8) .0646(13) Uani d U 1 . . C
H11A_4 .8010 .2962 .6450 .078 Uiso calc R 1 . . H
H11B_4 .8456 .2934 .8836 .078 Uiso calc R 1 . . H
C12_4 .7174(4) .25464(15) .8107(7) .0687(14) Uani d U 1 . . C
H12A_4 .7660 .2335 .7855 .082 Uiso calc R 1 . . H
H12B_4 .6572 .2530 .7027 .082 Uiso calc R 1 . . H
C13_4 .6727(4) .24988(15) 1.0335(8) .0614(13) Uani d U 1 . . C
C14_4 .6055(4) .28636(15) 1.0689(7) .0615(14) Uani d U 1 . . C
H14_4 .5500 .2865 .9494 .074 Uiso calc R 1 . . H
C15_4 .5436(4) .27589(17) 1.2647(8) .0777(16) Uani d U 1 . . C
H15A_4 .4754 .2896 1.2634 .093 Uiso calc R 1 . . H
H15B_4 .5871 .2826 1.3950 .093 Uiso calc R 1 . . H
C16_4 .5222(5) .23178(19) 1.2489(9) .0923(18) Uani d U 1 . . C
H16A_4 .4447 .2260 1.2227 .111 Uiso calc R 1 . . H
H16B_4 .5473 .2193 1.3809 .111 Uiso calc R 1 . . H
C17_4 .5864(4) .21675(16) 1.0592(9) .0737(15) Uani d U 1 . . C
H17_4 .5359 .2176 .9319 .088 Uiso calc R 1 . . H
C18_4 .7684(4) .24564(17) 1.2015(8) .0786(16) Uani d U 1 . . C
H18A_4 .8072 .2225 1.1721 .118 Uiso calc R 1 . . H
H18B_4 .7408 .2438 1.3410 .118 Uiso calc R 1 . . H
H18C_4 .8170 .2680 1.1966 .118 Uiso calc R 1 . . H
C19_4 .8926(4) .36795(16) .9491(8) .0785(16) Uani d U 1 . . C
H19A_4 .9336 .3471 .8941 .118 Uiso calc R 1 . . H
H19B_4 .8835 .3638 1.0982 .118 Uiso calc R 1 . . H
H19C_4 .9311 .3924 .9308 .118 Uiso calc R 1 . . H
C20_4 .6182(6) .17456(18) 1.0850(12) .104(2) Uani d DU 1 . . C
H20_4 .6705 .1730 1.2092 .124 Uiso calc R 1 . . H
C21_4 .6709(8) .1597(2) .8973(17) .178(4) Uani d U 1 . . C
H21A_4 .6897 .1330 .9203 .266 Uiso calc R 1 . . H
H21B_4 .7358 .1751 .8764 .266 Uiso calc R 1 . . H
H21C_4 .6214 .1614 .7730 .266 Uiso calc R 1 . . H
C22_4 .5179(8) .1482(2) 1.1270(17) .175(4) Uani d DU 1 . . C
H22A_4 .4783 .1602 1.2380 .210 Uiso calc R 1 . . H
H22B_4 .4697 .1470 .9981 .210 Uiso calc R 1 . . H
C23_4 .5438(9) .1087(3) 1.191(2) .255(7) Uani d DU 1 . . C
H23A_4 .6168 .1090 1.2601 .306 Uiso calc R 1 . . H
H23B_4 .5442 .0925 1.0640 .306 Uiso calc R 1 . . H
C24_4 .4599(15) .0891(6) 1.351(4) .474(19) Uani d DU 1 . . C
H24A_4 .4904 .0650 1.4062 .569 Uiso calc R 1 . . H
H24B_4 .4541 .1066 1.4718 .569 Uiso calc R 1 . . H
C25_4 .3614(12) .0813(5) 1.265(3) .271(8) Uani d DU 1 . . C
H25_4 .3282 .1046 1.2010 .325 Uiso calc R 1 . . H
C27_4 .2815(15) .0584(6) 1.401(4) .52(2) Uani d DU 1 . . C
H27A_4 .2128 .0545 1.3203 .786 Uiso calc R 1 . . H
H27B_4 .2707 .0729 1.5287 .786 Uiso calc R 1 . . H
H27C_4 .3112 .0335 1.4379 .786 Uiso calc R 1 . . H
C26_4 .387(3) .0515(8) 1.097(5) .59(3) Uani d DU 1 . . C
H26A_4 .3203 .0427 1.0212 .889 Uiso calc R 1 . . H
H26B_4 .4218 .0297 1.1654 .889 Uiso calc R 1 . . H
H26C_4 .4347 .0633 .9991 .889 Uiso calc R 1 . . H
O_5 .4736(4) .48828(14) .1161(9) .1127(15) Uani d U 1 . . O
H28_5 .419(5) .4783(19) .197(6) .135 Uiso calc R 1 . . H
C_5 .4369(7) .4879(3) -.1008(16) .169(4) Uani d U 1 . . C
H29A_5 .3702 .4726 -.1194 .253 Uiso calc R 1 . . H
H29B_5 .4913 .4766 -.1837 .253 Uiso calc R 1 . . H
H29C_5 .4243 .5141 -.1475 .253 Uiso calc R 1 . . H
O_6 1.0135(4) .5077(2) .7302(11) .151(2) Uani d U 1 . . O
H28_6 .942(7) .507(3) .692(4) .181 Uiso calc R 1 . . H
C_6 1.0284(8) .5072(3) .9446(18) .195(4) Uani d U 1 . . C
H29A_6 1.0911 .4922 .9856 .292 Uiso calc R 1 . . H
H29B_6 .9650 .4957 1.0038 .292 Uiso calc R 1 . . H
H29C_6 1.0397 .5335 .9974 .292 Uiso calc R 1 . . H

loop_
_atom_site_aniso_label
_atom_site_aniso_U_11
_atom_site_aniso_U_22
_atom_site_aniso_U_33
_atom_site_aniso_U_12
_atom_site_aniso_U_13
_atom_site_aniso_U_23
O03_1 .108(4) .071(3) .177(5) -.001(2) .033(3) .001(3)
C01_1 .061(4) .079(4) .131(5) .015(3) .019(3) -.005(4)
C02_1 .082(4) .076(4) .142(6) .009(3) .022(4) .002(4)
C03_1 .087(4) .067(4) .109(5) .010(3) .011(4) .002(3)
C04_1 .077(4) .077(4) .086(4) -.002(3) .007(3) .000(3)
C05_1 .049(3) .075(4) .058(3) .001(3) -.002(2) -.003(3)
C06_1 .057(3) .079(4) .074(4) -.006(3) .012(3) -.003(3)
C07_1 .063(3) .087(4) .071(4) .006(3) .010(3) -.007(3)
C08_1 .059(3) .071(4) .050(3) .010(3) .008(2) -.010(3)
C09_1 .052(3) .075(4) .056(3) .006(3) .005(2) -.010(3)
C10_1 .065(3) .073(4) .063(3) .006(3) .010(3) -.006(3)
C11_1 .072(4) .078(4) .128(5) .000(3) .040(4) -.017(4)
C12_1 .067(4) .080(4) .120(5) -.004(3) .027(3) -.015(4)
C13_1 .058(3) .081(4) .062(3) -.003(3) .010(3) -.011(3)
C14_1 .057(3) .073(4) .060(3) .006(3) .007(2) -.011(3)
C15_1 .075(4) .075(4) .120(5) .003(3) .029(3) -.025(3)
C16_1 .091(4) .074(4) .114(5) .004(3) .019(4) -.017(4)
C17_1 .063(3) .079(4) .093(4) .005(3) .003(3) -.016(3)
C18_1 .126(5) .099(5) .069(4) -.012(4) .002(4) -.003(3)
C19_1 .127(5) .101(5) .064(4) -.026(4) .013(3) -.019(3)
C20_1 .091(5) .075(4) .161(7) -.002(4) .038(4) -.002(4)
C21_1 .113(6) .102(5) .225(9) -.011(4) .085(6) -.011(5)
C22_1 .176(9) .054(5) .373(15) -.037(5) .144(9) -.041(7)
C23_1 .225(14) .178(12) .50(3) -.016(11) .066(15) -.121(15)
C24_1 .259(17) .165(12) .52(3) -.018(11) .07(2) -.089(16)
C25_1 .52(5) .51(4) .39(3) .18(4) -.07(3) -.28(3)
C26_1 .37(3) .24(2) .77(6) .01(2) -.04(3) -.06(3)
C27_1 .57(4) .28(2) .69(5) -.04(2) -.14(4) -.27(3)
O03_2 .094(3) .079(3) .215(6) -.010(3) .048(3) -.003(3)
C01_2 .054(3) .085(4) .109(5) .006(3) .003(3) -.016(4)
C02_2 .071(4) .078(4) .140(6) .008(3) .006(4) -.012(4)
C03_2 .073(4) .081(4) .123(5) .002(4) .018(4) -.018(4)
C04_2 .063(4) .095(5) .111(5) .003(3) .009(3) -.014(4)
C05_2 .050(3) .086(4) .076(4) .003(3) .005(3) -.011(3)
C06_2 .050(3) .113(5) .082(4) -.004(3) .000(3) -.015(4)
C07_2 .046(3) .134(5) .065(4) .008(3) -.008(3) -.005(3)
C08_2 .049(3) .096(4) .047(3) .011(3) .000(2) -.006(3)
C09_2 .043(3) .090(4) .058(3) .014(3) -.005(2) -.013(3)
C10_2 .050(3) .081(4) .066(4) .007(3) -.009(2) -.012(3)
C11_2 .052(3) .082(4) .103(4) .007(3) -.023(3) -.001(3)
C12_2 .054(3) .087(4) .097(4) .011(3) -.012(3) -.001(3)
C13_2 .061(3) .082(4) .056(3) .015(3) -.002(3) -.005(3)
C14_2 .053(3) .095(4) .053(3) .010(3) -.004(2) .000(3)
C15_2 .069(4) .129(5) .109(5) .033(4) .002(3) .032(4)
C16_2 .077(4) .125(5) .114(5) .015(4) .002(4) .042(4)
C17_2 .067(4) .094(4) .075(4) .015(3) .005(3) .011(3)
C18_2 .135(5) .102(5) .061(4) .002(4) .010(3) -.007(3)
C19_2 .102(4) .109(5) .064(4) .014(4) -.004(3) -.009(3)
C20_2 .090(5) .093(5) .133(6) .012(4) .003(4) .015(4)
C21_2 .096(5) .114(6) .168(7) -.007(4) -.025(5) .017(5)
C22_2 .138(7) .126(8) .286(13) -.039(6) -.050(7) .094(8)
C23_2 .195(13) .206(13) .45(2) .018(10) -.063(13) .142(15)
C24_2 .288(19) .30(2) .43(3) .024(15) .003(18) .25(2)
C25_2 .32(3) .33(4) .17(3) .19(3) -.01(2) .04(2)
C25'_2 .25(4) .50(7) .13(3) .09(3) .08(2) .20(4)
C26_2 .321(18) .247(15) .286(18) .020(13) .002(14) .099(13)
C27_2 .244(19) .43(3) .61(4) .12(2) .06(2) .22(3)
O03_3 .109(4) .085(3) .148(5) -.016(2) -.040(3) .030(3)
C01_3 .105(4) .082(4) .067(4) -.001(3) -.013(3) .004(3)
C02_3 .098(4) .076(4) .083(4) -.014(3) -.021(3) .020(3)
C03_3 .082(4) .069(4) .109(5) -.004(3) -.006(3) .023(3)
C04_3 .091(4) .082(4) .080(4) -.012(3) -.020(3) .006(3)
C05_3 .068(4) .073(4) .064(3) -.003(3) -.003(3) -.001(3)
C06_3 .064(4) .089(4) .078(4) -.010(3) -.009(3) .002(3)
C07_3 .060(3) .087(4) .068(4) .002(3) -.001(3) .011(3)
C08_3 .050(3) .077(4) .047(3) .004(3) .003(2) .002(3)
C09_3 .062(3) .066(4) .055(3) -.001(3) .006(2) .001(3)
C10_3 .060(3) .074(4) .055(3) .000(3) .001(2) .000(3)
C11_3 .078(4) .080(4) .064(3) -.010(3) -.015(3) .005(3)
C12_3 .080(4) .080(4) .060(3) -.004(3) -.006(3) .007(3)
C13_3 .052(3) .070(4) .055(3) -.001(3) .009(2) .003(3)
C14_3 .056(3) .069(4) .053(3) .011(3) .012(2) .008(3)
C15_3 .069(3) .094(4) .078(4) -.009(3) -.009(3) .021(3)
C16_3 .097(4) .092(5) .098(5) -.003(4) -.009(4) .026(4)
C17_3 .069(3) .076(4) .077(4) -.002(3) .009(3) .009(3)
C18_3 .059(3) .108(4) .075(4) -.003(3) .020(3) -.003(3)
C19_3 .070(4) .094(4) .104(5) .009(3) .008(3) -.007(3)
C20_3 .100(5) .081(5) .139(7) -.009(4) .002(5) .001(5)
C21_3 .185(14) .102(9) .176(13) -.047(9) -.091(11) .055(8)
C22_3 .187(14) .070(8) .113(10) -.022(9) -.026(9) .029(7)
C23_3 .31(2) .110(11) .122(11) -.094(14) -.009(12) .027(9)
C21'_3 .23(3) .14(2) .099(17) -.10(2) .032(17) -.028(15)
C22'_3 .073(12) .106(16) .110(15) .021(11) .000(10) .007(12)
C23'_3 .104(15) .124(19) .15(2) -.009(13) .035(14) -.006(14)
C24_3 .286(15) .163(11) .179(12) -.062(10) .006(10) -.017(9)
C25_3 .39(3) .249(16) .28(2) -.172(18) .061(18) .025(16)
C26_3 .36(3) .51(3) .33(2) -.29(2) .00(2) .04(2)
C27_3 .45(3) .52(3) .40(3) .00(2) .15(2) .28(3)
O03_4 .114(3) .082(3) .143(4) -.017(3) -.029(3) .037(3)
C01_4 .077(4) .086(4) .056(3) -.001(3) -.004(3) .009(3)
C02_4 .100(4) .087(4) .066(4) .001(4) -.004(3) .011(3)
C03_4 .089(4) .078(5) .107(5) -.001(4) -.026(4) .020(4)
C04_4 .095(4) .075(4) .102(5) .011(3) .007(4) -.012(4)
C05_4 .069(4) .068(4) .073(4) .010(3) -.006(3) -.008(3)
C06_4 .072(4) .093(5) .084(4) .019(3) .004(3) -.013(3)
C07_4 .057(3) .095(4) .065(3) .015(3) .004(3) -.007(3)
C08_4 .049(3) .082(4) .044(3) .008(3) .000(2) .000(3)
C09_4 .055(3) .068(3) .047(3) .012(3) -.003(2) -.003(2)
C10_4 .053(3) .075(4) .052(3) .006(3) -.005(2) .000(3)
C11_4 .066(3) .070(4) .059(3) .006(3) .010(3) -.003(3)
C12_4 .074(3) .077(4) .055(3) .006(3) .004(3) .001(3)
C13_4 .050(3) .081(4) .053(3) .005(3) -.003(2) .005(3)
C14_4 .051(3) .088(4) .045(3) .006(3) .000(2) .001(3)
C15_4 .061(3) .107(5) .068(4) .013(3) .014(3) .012(3)
C16_4 .079(4) .116(5) .082(4) -.018(4) .020(3) .009(4)
C17_4 .061(3) .084(4) .075(4) -.004(3) -.002(3) .013(3)
C18_4 .062(3) .105(4) .067(4) .005(3) -.008(3) .011(3)
C19_4 .053(3) .095(4) .085(4) .003(3) -.014(3) .000(3)
C20_4 .102(5) .081(5) .128(6) -.012(4) .011(4) .020(4)
C21_4 .212(9) .088(6) .247(11) .024(6) .112(9) .011(6)
C22_4 .203(10) .077(6) .248(11) -.020(6) .048(8) .024(6)
C23_4 .232(13) .168(10) .370(19) -.072(10) .095(13) .068(11)
C24_4 .31(3) .36(3) .75(5) -.14(2) .04(3) .11(3)
C25_4 .202(14) .239(16) .37(2) -.051(13) .029(15) .005(14)
C27_4 .34(2) .34(3) .92(7) -.08(2) .29(3) .20(3)
C26_4 .63(6) .53(5) .63(6) .03(4) .12(4) -.26(4)
O_5 .088(3) .119(4) .130(4) -.023(3) .008(3) -.013(3)
C_5 .149(8) .205(10) .147(8) -.001(7) -.032(6) .000(7)
O_6 .115(4) .191(5) .146(5) -.036(4) .015(4) .024(4)
C_6 .190(10) .246(12) .142(9) -.060(8) -.010(7) -.002(9)

loop_
_atom_type_symbol
_atom_type_description
_atom_type_scat_dispersion_real
_atom_type_scat_dispersion_imag
_atom_type_scat_source
H H .0000 .0000 'International Tables Vol C Tables 4.2.6.8 and 6.1.1.4'
C C .0181 .0091 'International Tables Vol C Tables 4.2.6.8 and 6.1.1.4'
O O .0492 .0322 'International Tables Vol C Tables 4.2.6.8 and 6.1.1.4'

loop_
_geom_angle_atom_site_label_1
_geom_angle_atom_site_label_2
_geom_angle_atom_site_label_3
_geom_angle
C02_1 C01_1 C10_1 115.1(5)
C03_1 C02_1 C01_1 110.2(5)
O03_1 C03_1 C04_1 111.1(5)
O03_1 C03_1 C02_1 107.4(5)
C04_1 C03_1 C02_1 110.9(5)
C03_1 C04_1 C05_1 112.1(5)
C06_1 C05_1 C04_1 121.1(5)
C06_1 C05_1 C10_1 123.2(5)
C04_1 C05_1 C10_1 115.7(5)
C05_1 C06_1 C07_1 125.2(5)
C06_1 C07_1 C08_1 113.2(4)
C14_1 C08_1 C07_1 110.9(4)
C14_1 C08_1 C09_1 110.5(4)
C07_1 C08_1 C09_1 110.1(4)
C08_1 C09_1 C11_1 111.1(4)
C08_1 C09_1 C10_1 114.1(4)
C11_1 C09_1 C10_1 113.9(4)
C01_1 C10_1 C05_1 107.9(4)
C01_1 C10_1 C09_1 109.9(4)
C05_1 C10_1 C09_1 110.1(4)
C01_1 C10_1 C19_1 110.7(4)
C05_1 C10_1 C19_1 107.5(4)
C09_1 C10_1 C19_1 110.6(4)
C12_1 C11_1 C09_1 113.8(4)
C13_1 C12_1 C11_1 112.8(4)
C12_1 C13_1 C14_1 105.7(4)
C12_1 C13_1 C17_1 117.4(4)
C14_1 C13_1 C17_1 100.8(4)
C12_1 C13_1 C18_1 111.4(5)
C14_1 C13_1 C18_1 111.8(4)
C17_1 C13_1 C18_1 109.2(5)
C08_1 C14_1 C15_1 118.9(4)
C08_1 C14_1 C13_1 115.8(4)
C15_1 C14_1 C13_1 104.5(4)
C14_1 C15_1 C16_1 103.7(4)
C17_1 C16_1 C15_1 106.0(4)
C20_1 C17_1 C13_1 121.2(5)
C20_1 C17_1 C16_1 110.4(5)
C13_1 C17_1 C16_1 104.6(4)
C21_1 C20_1 C17_1 111.8(5)
C21_1 C20_1 C22_1 108.1(6)
C17_1 C20_1 C22_1 108.0(6)
C23_1 C22_1 C20_1 119.4(10)
C22_1 C23_1 C24_1 123.3(13)
C25_1 C24_1 C23_1 117.6(15)
C24_1 C25_1 C26_1 92(2)
C24_1 C25_1 C27_1 107.7(17)
C26_1 C25_1 C27_1 107.6(17)
C02_2 C01_2 C10_2 115.2(5)
C01_2 C02_2 C03_2 110.0(5)
O03_2 C03_2 C04_2 109.1(5)
O03_2 C03_2 C02_2 111.9(6)
C04_2 C03_2 C02_2 109.5(5)
C05_2 C04_2 C03_2 113.3(5)
C06_2 C05_2 C04_2 121.4(5)
C06_2 C05_2 C10_2 122.6(5)
C04_2 C05_2 C10_2 116.0(5)
C05_2 C06_2 C07_2 125.3(5)
C06_2 C07_2 C08_2 113.0(4)
C14_2 C08_2 C07_2 111.3(4)
C14_2 C08_2 C09_2 110.4(4)
C07_2 C08_2 C09_2 109.2(4)
C08_2 C09_2 C11_2 112.0(4)
C08_2 C09_2 C10_2 112.9(4)
C11_2 C09_2 C10_2 112.5(4)
C01_2 C10_2 C05_2 106.9(4)
C01_2 C10_2 C19_2 110.7(4)
C05_2 C10_2 C19_2 108.2(4)
C01_2 C10_2 C09_2 109.5(4)
C05_2 C10_2 C09_2 109.8(4)
C19_2 C10_2 C09_2 111.5(4)
C12_2 C11_2 C09_2 113.9(4)
C13_2 C12_2 C11_2 111.9(4)
C12_2 C13_2 C14_2 105.9(4)
C12_2 C13_2 C18_2 111.0(4)
C14_2 C13_2 C18_2 111.4(4)
C12_2 C13_2 C17_2 116.5(4)
C14_2 C13_2 C17_2 100.6(4)
C18_2 C13_2 C17_2 110.8(5)
C08_2 C14_2 C15_2 119.1(4)
C08_2 C14_2 C13_2 115.5(4)
C15_2 C14_2 C13_2 104.2(5)
C14_2 C15_2 C16_2 104.4(4)
C15_2 C16_2 C17_2 106.3(5)
C20_2 C17_2 C13_2 120.1(5)
C20_2 C17_2 C16_2 112.1(5)
C13_2 C17_2 C16_2 104.3(4)
C17_2 C20_2 C21_2 114.5(5)
C17_2 C20_2 C22_2 106.4(6)
C21_2 C20_2 C22_2 109.1(6)
C23_2 C22_2 C20_2 115.2(10)
C22_2 C23_2 C24_2 117.5(12)
C25_2 C24_2 C23_2 120.8(14)
C25'_2 C24_2 C23_2 122.0(13)
C24_2 C25_2 C27_2 116.3(18)
C24_2 C25_2 C26_2 101.8(15)
C27_2 C25_2 C26_2 105.5(16)
C24_2 C25'_2 C27_2 113.4(19)
C24_2 C25'_2 C26_2 100.9(16)
C27_2 C25'_2 C26_2 105.0(15)
C02_3 C01_3 C10_3 114.3(4)
C03_3 C02_3 C01_3 110.6(5)
O03_3 C03_3 C02_3 108.2(4)
O03_3 C03_3 C04_3 111.5(5)
C02_3 C03_3 C04_3 110.4(5)
C05_3 C04_3 C03_3 112.6(5)
C06_3 C05_3 C04_3 122.1(5)
C06_3 C05_3 C10_3 121.7(5)
C04_3 C05_3 C10_3 116.1(5)
C05_3 C06_3 C07_3 126.9(5)
C06_3 C07_3 C08_3 112.6(4)
C14_3 C08_3 C07_3 111.9(4)
C14_3 C08_3 C09_3 110.1(4)
C07_3 C08_3 C09_3 109.1(4)
C11_3 C09_3 C10_3 114.2(4)
C11_3 C09_3 C08_3 111.8(4)
C10_3 C09_3 C08_3 113.1(4)
C05_3 C10_3 C19_3 108.6(4)
C05_3 C10_3 C09_3 110.4(4)
C19_3 C10_3 C09_3 112.0(4)
C05_3 C10_3 C01_3 108.0(4)
C19_3 C10_3 C01_3 109.4(4)
C09_3 C10_3 C01_3 108.4(4)
C12_3 C11_3 C09_3 115.9(4)
C13_3 C12_3 C11_3 111.9(4)
C12_3 C13_3 C17_3 116.4(4)
C12_3 C13_3 C14_3 106.9(4)
C17_3 C13_3 C14_3 101.0(4)
C12_3 C13_3 C18_3 110.2(4)
C17_3 C13_3 C18_3 109.9(4)
C14_3 C13_3 C18_3 112.1(4)
C08_3 C14_3 C15_3 119.6(4)
C08_3 C14_3 C13_3 115.5(4)
C15_3 C14_3 C13_3 104.3(4)
C14_3 C15_3 C16_3 105.1(4)
C17_3 C16_3 C15_3 106.0(4)
C20_3 C17_3 C13_3 120.0(4)
C20_3 C17_3 C16_3 115.6(5)
C13_3 C17_3 C16_3 103.2(4)
C22'_3 C20_3 C21_3 117.8(10)
C22'_3 C20_3 C17_3 123.4(9)
C21_3 C20_3 C17_3 116.8(7)
C21_3 C20_3 C22_3 115.3(8)
C17_3 C20_3 C22_3 114.0(6)
C22'_3 C20_3 C21'_3 112.5(10)
C17_3 C20_3 C21'_3 103.8(8)
C23_3 C22_3 C20_3 117.0(10)
C22_3 C23_3 C24_3 117.7(11)
C20_3 C22'_3 C23'_3 114.9(12)
C24_3 C23'_3 C22'_3 98.2(12)
C23'_3 C24_3 C25_3 116.7(12)
C25_3 C24_3 C23_3 120.3(11)
C26_3 C25_3 C27_3 119.4(15)
C26_3 C25_3 C24_3 117.2(13)
C27_3 C25_3 C24_3 115.5(14)
C02_4 C01_4 C10_4 115.3(4)
C03_4 C02_4 C01_4 111.5(5)
O03_4 C03_4 C02_4 111.3(5)
O03_4 C03_4 C04_4 109.5(5)
C02_4 C03_4 C04_4 109.8(4)
C03_4 C04_4 C05_4 112.5(5)
C06_4 C05_4 C10_4 125.1(5)
C06_4 C05_4 C04_4 119.0(5)
C10_4 C05_4 C04_4 115.9(5)
C05_4 C06_4 C07_4 123.3(5)
C06_4 C07_4 C08_4 113.7(4)
C14_4 C08_4 C07_4 111.3(4)
C14_4 C08_4 C09_4 110.0(4)
C07_4 C08_4 C09_4 110.0(4)
C11_4 C09_4 C10_4 114.4(4)
C11_4 C09_4 C08_4 111.0(4)
C10_4 C09_4 C08_4 113.3(4)
C05_4 C10_4 C09_4 110.2(4)
C05_4 C10_4 C01_4 108.7(4)
C09_4 C10_4 C01_4 109.1(4)
C05_4 C10_4 C19_4 108.8(4)
C09_4 C10_4 C19_4 111.5(4)
C01_4 C10_4 C19_4 108.6(4)
C12_4 C11_4 C09_4 115.0(4)
C11_4 C12_4 C13_4 111.6(4)
C18_4 C13_4 C14_4 113.0(4)
C18_4 C13_4 C12_4 109.4(4)
C14_4 C13_4 C12_4 105.9(4)
C18_4 C13_4 C17_4 110.0(4)
C14_4 C13_4 C17_4 101.4(4)
C12_4 C13_4 C17_4 116.9(4)
C08_4 C14_4 C15_4 119.0(4)
C08_4 C14_4 C13_4 117.1(4)
C15_4 C14_4 C13_4 103.3(4)
C14_4 C15_4 C16_4 105.1(4)
C15_4 C16_4 C17_4 106.9(4)
C20_4 C17_4 C13_4 121.7(4)
C20_4 C17_4 C16_4 112.6(5)
C13_4 C17_4 C16_4 102.6(4)
C21_4 C20_4 C17_4 112.2(6)
C21_4 C20_4 C22_4 109.5(7)
C17_4 C20_4 C22_4 110.9(6)
C23_4 C22_4 C20_4 114.4(8)
C22_4 C23_4 C24_4 114.2(12)
C25_4 C24_4 C23_4 114.8(16)
C24_4 C25_4 C26_4 100(2)
C24_4 C25_4 C27_4 117.5(16)
C26_4 C25_4 C27_4 102.5(13)

loop_
_geom_bond_atom_site_label_1
_geom_bond_atom_site_label_2
_geom_bond_site_symmetry_2
_geom_bond_distance
_geom_bond_publ_flag
O03_1 C03_1 . 1.442(6) ?
C01_1 C02_1 . 1.517(7) ?
C01_1 C10_1 . 1.519(7) ?
C02_1 C03_1 . 1.494(8) ?
C03_1 C04_1 . 1.491(7) ?
C04_1 C05_1 . 1.506(7) ?
C05_1 C06_1 . 1.306(6) ?
C05_1 C10_1 . 1.531(7) ?
C06_1 C07_1 . 1.500(7) ?
C07_1 C08_1 . 1.517(6) ?
C08_1 C14_1 . 1.506(6) ?
C08_1 C09_1 . 1.522(6) ?
C09_1 C11_1 . 1.536(6) ?
C09_1 C10_1 . 1.552(6) ?
C10_1 C19_1 . 1.568(7) ?
C11_1 C12_1 . 1.520(7) ?
C12_1 C13_1 . 1.515(7) ?
C13_1 C14_1 . 1.529(7) ?
C13_1 C17_1 . 1.539(7) ?
C13_1 C18_1 . 1.548(7) ?
C14_1 C15_1 . 1.526(6) ?
C15_1 C16_1 . 1.561(7) ?
C16_1 C17_1 . 1.550(7) ?
C17_1 C20_1 . 1.536(8) ?
C20_1 C21_1 . 1.531(8) ?
C20_1 C22_1 . 1.565(10) ?
C22_1 C23_1 . 1.302(12) ?
C23_1 C24_1 . 1.540(12) ?
C24_1 C25_1 . 1.395(18) ?
C25_1 C26_1 . 1.55(2) ?
C25_1 C27_1 . 1.600(17) ?
O03_2 C03_2 . 1.398(7) ?
C01_2 C02_2 . 1.513(7) ?
C01_2 C10_2 . 1.528(6) ?
C02_2 C03_2 . 1.535(8) ?
C03_2 C04_2 . 1.505(7) ?
C04_2 C05_2 . 1.497(7) ?
C05_2 C06_2 . 1.326(7) ?
C05_2 C10_2 . 1.528(7) ?
C06_2 C07_2 . 1.496(7) ?
C07_2 C08_2 . 1.523(7) ?
C08_2 C14_2 . 1.507(7) ?
C08_2 C09_2 . 1.526(6) ?
C09_2 C11_2 . 1.542(6) ?
C09_2 C10_2 . 1.565(7) ?
C10_2 C19_2 . 1.537(7) ?
C11_2 C12_2 . 1.539(7) ?
C12_2 C13_2 . 1.524(7) ?
C13_2 C14_2 . 1.535(7) ?
C13_2 C18_2 . 1.537(7) ?
C13_2 C17_2 . 1.541(7) ?
C14_2 C15_2 . 1.533(7) ?
C15_2 C16_2 . 1.534(8) ?
C16_2 C17_2 . 1.564(7) ?
C17_2 C20_2 . 1.522(8) ?
C20_2 C21_2 . 1.526(8) ?
C20_2 C22_2 . 1.596(10) ?
C22_2 C23_2 . 1.386(11) ?
C23_2 C24_2 . 1.531(12) ?
C24_2 C25_2 . 1.365(17) ?
C24_2 C25'_2 . 1.394(18) ?
C25_2 C27_2 . 1.502(19) ?
C25_2 C26_2 . 1.582(18) ?
C25'_2 C27_2 . 1.52(2) ?
C25'_2 C26_2 . 1.574(19) ?
O03_3 C03_3 . 1.431(6) ?
C01_3 C02_3 . 1.523(7) ?
C01_3 C10_3 . 1.548(7) ?
C02_3 C03_3 . 1.506(7) ?
C03_3 C04_3 . 1.521(7) ?
C04_3 C05_3 . 1.511(7) ?
C05_3 C06_3 . 1.321(7) ?
C05_3 C10_3 . 1.523(7) ?
C06_3 C07_3 . 1.490(7) ?
C07_3 C08_3 . 1.535(6) ?
C08_3 C14_3 . 1.485(6) ?
C08_3 C09_3 . 1.549(6) ?
C09_3 C11_3 . 1.529(6) ?
C09_3 C10_3 . 1.542(6) ?
C10_3 C19_3 . 1.541(7) ?
C11_3 C12_3 . 1.518(7) ?
C12_3 C13_3 . 1.511(6) ?
C13_3 C17_3 . 1.539(7) ?
C13_3 C14_3 . 1.540(6) ?
C13_3 C18_3 . 1.546(6) ?
C14_3 C15_3 . 1.531(6) ?
C15_3 C16_3 . 1.552(7) ?
C16_3 C17_3 . 1.549(7) ?
C17_3 C20_3 . 1.528(7) ?
C20_3 C22'_3 . 1.331(13) ?
C20_3 C21_3 . 1.403(11) ?
C20_3 C22_3 . 1.538(10) ?
C20_3 C21'_3 . 1.661(15) ?
C22_3 C23_3 . 1.502(12) ?
C23_3 C24_3 . 1.547(14) ?
C22'_3 C23'_3 . 1.578(16) ?
C23'_3 C24_3 . 1.449(16) ?
C24_3 C25_3 . 1.465(12) ?
C25_3 C26_3 . 1.396(15) ?
C25_3 C27_3 . 1.443(14) ?
O03_4 C03_4 . 1.429(6) ?
C01_4 C02_4 . 1.516(7) ?
C01_4 C10_4 . 1.542(6) ?
C02_4 C03_4 . 1.502(7) ?
C03_4 C04_4 . 1.515(8) ?
C04_4 C05_4 . 1.526(7) ?
C05_4 C06_4 . 1.309(7) ?
C05_4 C10_4 . 1.510(7) ?
C06_4 C07_4 . 1.513(8) ?
C07_4 C08_4 . 1.515(6) ?
C08_4 C14_4 . 1.479(6) ?
C08_4 C09_4 . 1.548(6) ?
C09_4 C11_4 . 1.533(6) ?
C09_4 C10_4 . 1.540(6) ?
C10_4 C19_4 . 1.547(6) ?
C11_4 C12_4 . 1.531(6) ?
C12_4 C13_4 . 1.542(6) ?
C13_4 C18_4 . 1.537(6) ?
C13_4 C14_4 . 1.539(6) ?
C13_4 C17_4 . 1.547(7) ?
C14_4 C15_4 . 1.525(7) ?
C15_4 C16_4 . 1.527(7) ?
C16_4 C17_4 . 1.562(7) ?
C17_4 C20_4 . 1.513(7) ?
C20_4 C21_4 . 1.475(10) ?
C20_4 C22_4 . 1.543(9) ?
C22_4 C23_4 . 1.451(10) ?
C23_4 C24_4 . 1.620(15) ?
C24_4 C25_4 . 1.312(16) ?
C25_4 C26_4 . 1.516(17) ?
C25_4 C27_4 . 1.540(14) ?
O_5 C_5 . 1.406(8) ?
O_6 C_6 . 1.346(9) ?
